data_4024070
loop_
_publ_author_name
'Susan A. Garner'
'Michael J. Krische'

_publ_section_title
;
 Rhodium-Catalyzed Reductive Mannich Coupling of Vinyl Ketones
 to N-Sulfonylimines Mediated by Hydrogen
;
_journal_name_full 'Journal of Organic Chemistry'
_journal_page_first 5843
_journal_page_last 5846
_journal_paper_doi 10.1021/jo070779w
_journal_volume 72
_journal_year 2007
_chemical_formula_sum 'C18 H20 N2 O5 S'
_chemical_formula_weight 376.42
_chemical_name_systematic
; 
 ? 
;
_space_group_IT_number 19
_symmetry_cell_setting orthorhombic
_symmetry_space_group_name_Hall 'P 2ac 2ab'
_symmetry_space_group_name_H-M 'P 21 21 21'
_atom_sites_solution_hydrogens geom
_atom_sites_solution_primary direct
_atom_sites_solution_secondary difmap
_audit_creation_method SHELXL-97
_cell_angle_alpha 90.00
_cell_angle_beta 90.00
_cell_angle_gamma 90.00
_cell_formula_units_Z 4
_cell_length_a 7.4451(1)
_cell_length_b 14.8116(3)
_cell_length_c 16.3139(4)
_cell_measurement_reflns_used 2370
_cell_measurement_temperature 153(2)
_cell_measurement_theta_max 27.5
_cell_measurement_theta_min 1
_cell_volume 1799.00(6)
_computing_cell_refinement 'Collect software, Nonius B.V. 1998'
_computing_data_collection 'Collect software, Nonius B.V. 1998'
_computing_data_reduction
;
DENZO and Scalepack (Otwinoski and Minor, 1997)
;
_computing_molecular_graphics 'XP SHELXTL/PC, Siemens Analytical'
_computing_structure_refinement 'XL SHELXTL/PC, Siemens Analytical'
_computing_structure_solution
;

SIR97 - Altomare A., Burla M.C., Camalli M., Cascarano G.L., Giacovazzo C., 
Guagliardi A., Moliterni A.G.G., Polidori G.,Spagna R.
;
_diffrn_ambient_temperature 153(2)
_diffrn_measured_fraction_theta_full 0.999
_diffrn_measured_fraction_theta_max 0.999
_diffrn_measurement_device_type 'Nonius Kappa CCD'
_diffrn_measurement_method \w-scans
_diffrn_radiation_monochromator graphite
_diffrn_radiation_source 'fine-focus sealed tube'
_diffrn_radiation_type MoK\a
_diffrn_radiation_wavelength 0.71073
_diffrn_reflns_av_R_equivalents 0.0000
_diffrn_reflns_av_sigmaI/netI 0.0280
_diffrn_reflns_limit_h_max 9
_diffrn_reflns_limit_h_min -9
_diffrn_reflns_limit_k_max 19
_diffrn_reflns_limit_k_min -19
_diffrn_reflns_limit_l_max 21
_diffrn_reflns_limit_l_min -21
_diffrn_reflns_number 4113
_diffrn_reflns_theta_full 27.48
_diffrn_reflns_theta_max 27.48
_diffrn_reflns_theta_min 2.50
_exptl_absorpt_coefficient_mu 0.212
_exptl_absorpt_correction_type none
_exptl_crystal_colour colorless
_exptl_crystal_density_diffrn 1.390
_exptl_crystal_density_method 'not measured'
_exptl_crystal_description prisms
_exptl_crystal_F_000 792
_exptl_crystal_size_max 0.34
_exptl_crystal_size_mid 0.27
_exptl_crystal_size_min 0.13
_refine_diff_density_max 0.176
_refine_diff_density_min -0.239
_refine_diff_density_rms 0.036
_refine_ls_abs_structure_details 'Flack H D (1983), Acta Cryst. A39, 876-881'
_refine_ls_abs_structure_Flack -0.01(6)
_refine_ls_extinction_coef 0.0096(13)
_refine_ls_extinction_expression Fc^*^=kFc[1+0.001xFc^2^\l^3^/sin(2\q)]^-1/4^
_refine_ls_extinction_method SHELXL
_refine_ls_goodness_of_fit_ref 0.981
_refine_ls_hydrogen_treatment mixed
_refine_ls_matrix_type full
_refine_ls_number_parameters 316
_refine_ls_number_reflns 4113
_refine_ls_number_restraints 0
_refine_ls_restrained_S_all 0.981
_refine_ls_R_factor_all 0.0334
_refine_ls_R_factor_gt 0.0287
_refine_ls_shift/su_max 0.025
_refine_ls_shift/su_mean 0.001
_refine_ls_structure_factor_coef Fsqd
_refine_ls_weighting_details 'calc w=1/[\s^2^(Fo^2^)+(0.0377P)^2^+0.4582P] where P=(Fo^2^+2Fc^2^)/3'
_refine_ls_weighting_scheme calc
_refine_ls_wR_factor_gt 0.0695
_refine_ls_wR_factor_ref 0.0729
_reflns_number_gt 3794
_reflns_number_total 4113
_reflns_threshold_expression >2sigma(I)
_cod_data_source_file jo070779wrom20070407_033632.cif
_cod_data_source_block sg525
_cod_depositor_comments
;
The following automatic conversions were performed:
'_symmetry_cell_setting' value 'Orthorhombic' changed to 'orthorhombic'
according to '/home/saulius/struct/CIF-dictionaries/cif_core.dic'
dictionary named 'cif_core.dic' version 2.4.1 from 2010-06-29.

Automatic conversion script
Id: cif_fix_enum 1527 2010-12-29 10:47:43Z saulius 
;
_cod_database_code 4024070

loop_
_symmetry_equiv_pos_as_xyz
'x, y, z'
'-x+1/2, -y, z+1/2'
'x+1/2, -y+1/2, -z'
'-x, y+1/2, -z+1/2'

loop_
_atom_site_label
_atom_site_type_symbol
_atom_site_fract_x
_atom_site_fract_y
_atom_site_fract_z
_atom_site_U_iso_or_equiv
_atom_site_adp_type
_atom_site_occupancy
_atom_site_symmetry_multiplicity
_atom_site_calc_flag
_atom_site_refinement_flags
_atom_site_disorder_assembly
_atom_site_disorder_group
S1 S 0.00353(5) 0.14061(2) 0.32400(2) 0.02478(10) Uani 1 1 d . . .
O2 O 0.01784(17) 0.06381(7) 0.37679(7) 0.0318(2) Uani 1 1 d . . .
O3 O -0.16673(15) 0.16633(8) 0.29010(8) 0.0351(3) Uani 1 1 d . . .
N4 N 0.07556(17) 0.22565(8) 0.37816(7) 0.0212(2) Uani 1 1 d . . .
C5 C 0.1558(2) 0.12584(10) 0.24213(9) 0.0267(3) Uani 1 1 d . . .
C6 C 0.1209(2) 0.16460(12) 0.16599(10) 0.0329(3) Uani 1 1 d . . .
C7 C 0.2520(3) 0.16204(12) 0.10611(10) 0.0359(4) Uani 1 1 d . . .
C8 C 0.4181(3) 0.12194(11) 0.12013(10) 0.0349(4) Uani 1 1 d . . .
C9 C 0.4491(2) 0.08181(11) 0.19616(11) 0.0344(4) Uani 1 1 d . . .
C10 C 0.3192(2) 0.08369(11) 0.25724(11) 0.0311(4) Uani 1 1 d . . .
C11 C 0.5606(3) 0.12229(17) 0.05515(14) 0.0507(5) Uani 1 1 d . . .
C12 C 0.0683(2) 0.31819(9) 0.34476(9) 0.0216(3) Uani 1 1 d . . .
C13 C 0.0619(2) 0.38562(10) 0.41756(9) 0.0224(3) Uani 1 1 d . . .
C14 C 0.2328(2) 0.38776(12) 0.46769(11) 0.0286(3) Uani 1 1 d . . .
C15 C -0.10161(19) 0.36351(9) 0.46945(9) 0.0222(3) Uani 1 1 d . . .
O16 O -0.08679(15) 0.33176(7) 0.53774(6) 0.0288(2) Uani 1 1 d . . .
C17 C -0.2833(2) 0.38061(16) 0.43343(12) 0.0379(4) Uani 1 1 d . . .
C18 C 0.21674(19) 0.34021(10) 0.28388(8) 0.0215(3) Uani 1 1 d . . .
C19 C 0.3870(2) 0.30176(10) 0.28940(9) 0.0229(3) Uani 1 1 d . . .
C20 C 0.5167(2) 0.31947(10) 0.23072(9) 0.0253(3) Uani 1 1 d . . .
C21 C 0.4740(2) 0.37763(9) 0.16751(8) 0.0260(3) Uani 1 1 d . . .
C22 C 0.3083(2) 0.41884(11) 0.16101(9) 0.0296(3) Uani 1 1 d . . .
C23 C 0.1789(2) 0.39938(11) 0.21971(10) 0.0266(3) Uani 1 1 d . . .
N24 N 0.6106(2) 0.39515(9) 0.10420(8) 0.0334(3) Uani 1 1 d . . .
O25 O 0.5729(2) 0.44700(9) 0.04852(8) 0.0502(4) Uani 1 1 d . . .
O26 O 0.75599(18) 0.35678(10) 0.10978(8) 0.0479(3) Uani 1 1 d . . .
H6 H 0.001(3) 0.1942(14) 0.1541(12) 0.047(5) Uiso 1 1 d . . .
H7 H 0.227(3) 0.1907(15) 0.0528(14) 0.054(6) Uiso 1 1 d . . .
H9 H 0.564(3) 0.0525(12) 0.2099(11) 0.033(5) Uiso 1 1 d . . .
H10 H 0.346(3) 0.0605(13) 0.3092(12) 0.035(5) Uiso 1 1 d . . .
H11A H 0.518(5) 0.084(2) 0.0101(19) 0.095(9) Uiso 1 1 d . . .
H11B H 0.678(5) 0.104(2) 0.0792(19) 0.106(11) Uiso 1 1 d . . .
H11C H 0.567(5) 0.176(2) 0.035(2) 0.102(11) Uiso 1 1 d . . .
H12 H -0.051(2) 0.3243(10) 0.3164(9) 0.016(4) Uiso 1 1 d . . .
H13 H 0.041(2) 0.4510(11) 0.3944(10) 0.023(4) Uiso 1 1 d . . .
H14A H 0.220(3) 0.4302(14) 0.5163(13) 0.043(5) Uiso 1 1 d . . .
H14B H 0.335(3) 0.4085(15) 0.4346(13) 0.043(6) Uiso 1 1 d . . .
H14C H 0.266(3) 0.3282(16) 0.4902(14) 0.058(7) Uiso 1 1 d . . .
H17A H -0.343(4) 0.329(2) 0.4277(17) 0.082(9) Uiso 1 1 d . . .
H17B H -0.276(3) 0.4150(15) 0.3834(14) 0.047(6) Uiso 1 1 d . . .
H17C H -0.367(4) 0.412(2) 0.4716(18) 0.084(9) Uiso 1 1 d . . .
H19 H 0.418(2) 0.2609(12) 0.3336(11) 0.028(4) Uiso 1 1 d . . .
H20 H 0.637(3) 0.2914(13) 0.2312(11) 0.032(5) Uiso 1 1 d . . .
H22 H 0.287(3) 0.4609(13) 0.1183(13) 0.044(6) Uiso 1 1 d . . .
H23 H 0.063(3) 0.4219(13) 0.2153(11) 0.034(5) Uiso 1 1 d . . .
H4 H 0.174(3) 0.2130(13) 0.4082(11) 0.030(5) Uiso 1 1 d . . .

loop_
_atom_site_aniso_label
_atom_site_aniso_U_11
_atom_site_aniso_U_22
_atom_site_aniso_U_33
_atom_site_aniso_U_23
_atom_site_aniso_U_13
_atom_site_aniso_U_12
S1 0.02574(17) 0.02135(17) 0.02726(17) -0.00293(13) -0.00358(16) -0.00327(15)
O2 0.0400(6) 0.0215(5) 0.0338(5) -0.0006(4) -0.0003(5) -0.0062(5)
O3 0.0259(6) 0.0364(6) 0.0429(6) -0.0057(6) -0.0091(5) -0.0027(5)
N4 0.0249(6) 0.0178(6) 0.0210(6) 0.0008(4) -0.0020(5) -0.0008(5)
C5 0.0323(8) 0.0226(7) 0.0252(7) -0.0056(6) -0.0031(6) -0.0013(6)
C6 0.0376(9) 0.0341(8) 0.0268(8) -0.0044(7) -0.0100(7) 0.0018(7)
C7 0.0504(10) 0.0347(9) 0.0226(7) -0.0043(7) -0.0050(7) 0.0003(8)
C8 0.0458(9) 0.0277(8) 0.0313(8) -0.0086(7) 0.0040(7) -0.0007(7)
C9 0.0383(9) 0.0276(8) 0.0374(9) -0.0027(7) 0.0001(7) 0.0054(7)
C10 0.0394(9) 0.0242(8) 0.0297(8) -0.0009(6) -0.0025(7) 0.0065(7)
C11 0.0620(14) 0.0483(12) 0.0419(11) -0.0042(10) 0.0151(10) 0.0033(11)
C12 0.0220(7) 0.0198(6) 0.0231(7) 0.0015(5) -0.0015(6) -0.0005(5)
C13 0.0221(7) 0.0204(7) 0.0245(7) -0.0005(5) 0.0008(5) -0.0008(5)
C14 0.0243(8) 0.0304(8) 0.0309(8) -0.0089(7) -0.0023(6) -0.0022(7)
C15 0.0242(7) 0.0188(6) 0.0237(7) -0.0020(6) 0.0018(6) 0.0007(6)
O16 0.0299(6) 0.0313(5) 0.0251(5) 0.0050(4) 0.0018(4) -0.0004(5)
C17 0.0256(9) 0.0560(13) 0.0322(9) 0.0061(9) -0.0005(7) 0.0035(8)
C18 0.0247(7) 0.0206(7) 0.0192(6) -0.0005(6) -0.0010(5) -0.0013(6)
C19 0.0245(7) 0.0223(7) 0.0219(7) 0.0017(6) -0.0015(6) -0.0006(6)
C20 0.0263(8) 0.0260(7) 0.0238(7) -0.0025(5) 0.0006(6) -0.0014(7)
C21 0.0332(8) 0.0226(6) 0.0223(6) -0.0010(5) 0.0064(6) -0.0037(6)
C22 0.0419(9) 0.0238(7) 0.0230(7) 0.0058(6) 0.0018(6) 0.0017(7)
C23 0.0287(8) 0.0247(7) 0.0262(7) 0.0033(6) 0.0004(6) 0.0048(6)
N24 0.0434(8) 0.0277(7) 0.0292(7) -0.0030(6) 0.0103(6) -0.0049(6)
O25 0.0708(9) 0.0417(7) 0.0381(7) 0.0152(6) 0.0249(7) 0.0078(7)
O26 0.0385(7) 0.0616(9) 0.0435(7) 0.0052(7) 0.0149(6) 0.0025(7)

loop_
_atom_type_symbol
_atom_type_description
_atom_type_scat_dispersion_real
_atom_type_scat_dispersion_imag
_atom_type_scat_source
C C 0.0033 0.0016 'International Tables Vol C Tables 4.2.6.8 and 6.1.1.4'
H H 0.0000 0.0000 'International Tables Vol C Tables 4.2.6.8 and 6.1.1.4'
N N 0.0061 0.0033 'International Tables Vol C Tables 4.2.6.8 and 6.1.1.4'
O O 0.0106 0.0060 'International Tables Vol C Tables 4.2.6.8 and 6.1.1.4'
S S 0.1246 0.1234 'International Tables Vol C Tables 4.2.6.8 and 6.1.1.4'

loop_
_geom_angle_atom_site_label_1
_geom_angle_atom_site_label_2
_geom_angle_atom_site_label_3
_geom_angle
_geom_angle_site_symmetry_1
_geom_angle_site_symmetry_3
_geom_angle_publ_flag
O2 S1 O3 120.60(8) . . ?
O2 S1 N4 105.28(6) . . ?
O3 S1 N4 107.13(7) . . ?
O2 S1 C5 108.00(7) . . ?
O3 S1 C5 107.99(7) . . ?
N4 S1 C5 107.14(7) . . ?
C12 N4 S1 120.37(10) . . ?
C12 N4 H4 115.1(12) . . ?
S1 N4 H4 113.7(12) . . ?
C10 C5 C6 120.45(16) . . ?
C10 C5 S1 118.93(12) . . ?
C6 C5 S1 120.25(13) . . ?
C7 C6 C5 119.18(16) . . ?
C7 C6 H6 120.0(11) . . ?
C5 C6 H6 120.9(11) . . ?
C6 C7 C8 121.57(15) . . ?
C6 C7 H7 118.7(14) . . ?
C8 C7 H7 119.7(14) . . ?
C7 C8 C9 118.37(16) . . ?
C7 C8 C11 120.74(17) . . ?
C9 C8 C11 120.88(18) . . ?
C10 C9 C8 120.97(16) . . ?
C10 C9 H9 116.7(11) . . ?
C8 C9 H9 122.3(11) . . ?
C9 C10 C5 119.43(16) . . ?
C9 C10 H10 119.8(12) . . ?
C5 C10 H10 120.6(12) . . ?
C8 C11 H11A 107.5(19) . . ?
C8 C11 H11B 110.0(19) . . ?
H11A C11 H11B 115(3) . . ?
C8 C11 H11C 108(2) . . ?
H11A C11 H11C 105(3) . . ?
H11B C11 H11C 111(3) . . ?
N4 C12 C18 114.44(12) . . ?
N4 C12 C13 108.42(11) . . ?
C18 C12 C13 112.58(11) . . ?
N4 C12 H12 106.6(9) . . ?
C18 C12 H12 108.9(9) . . ?
C13 C12 H12 105.4(9) . . ?
C14 C13 C15 112.16(12) . . ?
C14 C13 C12 113.64(12) . . ?
C15 C13 C12 108.23(11) . . ?
C14 C13 H13 107.4(9) . . ?
C15 C13 H13 106.4(9) . . ?
C12 C13 H13 108.8(9) . . ?
C13 C14 H14A 110.7(12) . . ?
C13 C14 H14B 111.2(12) . . ?
H14A C14 H14B 108.0(17) . . ?
C13 C14 H14C 113.3(14) . . ?
H14A C14 H14C 106.7(17) . . ?
H14B C14 H14C 106.6(18) . . ?
O16 C15 C17 120.54(14) . . ?
O16 C15 C13 121.49(13) . . ?
C17 C15 C13 117.97(13) . . ?
C15 C17 H17A 110.1(19) . . ?
C15 C17 H17B 111.8(13) . . ?
H17A C17 H17B 113(2) . . ?
C15 C17 H17C 113.5(16) . . ?
H17A C17 H17C 99(2) . . ?
H17B C17 H17C 109(2) . . ?
C19 C18 C23 119.32(14) . . ?
C19 C18 C12 122.10(13) . . ?
C23 C18 C12 118.57(13) . . ?
C20 C19 C18 120.83(14) . . ?
C20 C19 H19 117.8(11) . . ?
C18 C19 H19 121.3(11) . . ?
C21 C20 C19 118.30(15) . . ?
C21 C20 H20 118.5(11) . . ?
C19 C20 H20 123.2(11) . . ?
C22 C21 C20 122.61(14) . . ?
C22 C21 N24 119.04(13) . . ?
C20 C21 N24 118.35(14) . . ?
C21 C22 C23 118.39(14) . . ?
C21 C22 H22 119.8(13) . . ?
C23 C22 H22 121.8(13) . . ?
C22 C23 C18 120.52(15) . . ?
C22 C23 H23 121.1(12) . . ?
C18 C23 H23 118.2(12) . . ?
O25 N24 O26 123.33(14) . . ?
O25 N24 C21 118.24(14) . . ?
O26 N24 C21 118.42(13) . . ?

loop_
_geom_bond_atom_site_label_1
_geom_bond_atom_site_label_2
_geom_bond_distance
_geom_bond_site_symmetry_2
_geom_bond_publ_flag
S1 O2 1.4307(11) . ?
S1 O3 1.4344(12) . ?
S1 N4 1.6295(12) . ?
S1 C5 1.7656(16) . ?
N4 C12 1.4760(17) . ?
N4 H4 0.90(2) . ?
C5 C10 1.389(2) . ?
C5 C6 1.393(2) . ?
C6 C7 1.381(3) . ?
C6 H6 1.01(2) . ?
C7 C8 1.391(3) . ?
C7 H7 0.98(2) . ?
C8 C9 1.394(2) . ?
C8 C11 1.500(3) . ?
C9 C10 1.389(2) . ?
C9 H9 0.99(2) . ?
C10 H10 0.94(2) . ?
C11 H11A 0.98(3) . ?
C11 H11B 1.00(4) . ?
C11 H11C 0.86(3) . ?
C12 C18 1.521(2) . ?
C12 C13 1.552(2) . ?
C12 H12 1.008(16) . ?
C13 C14 1.513(2) . ?
C13 C15 1.518(2) . ?
C13 H13 1.050(16) . ?
C14 H14A 1.02(2) . ?
C14 H14B 0.98(2) . ?
C14 H14C 0.99(2) . ?
C15 O16 1.2143(18) . ?
C15 C17 1.496(2) . ?
C17 H17A 0.89(3) . ?
C17 H17B 0.96(2) . ?
C17 H17C 1.00(3) . ?
C18 C19 1.393(2) . ?
C18 C23 1.394(2) . ?
C19 C20 1.385(2) . ?
C19 H19 0.969(18) . ?
C20 C21 1.381(2) . ?
C20 H20 0.99(2) . ?
C21 C22 1.380(2) . ?
C21 N24 1.4726(19) . ?
C22 C23 1.389(2) . ?
C22 H22 0.95(2) . ?
C23 H23 0.93(2) . ?
N24 O25 1.2222(18) . ?
N24 O26 1.226(2) . ?

loop_
_geom_hbond_atom_site_label_D
_geom_hbond_atom_site_label_H
_geom_hbond_atom_site_label_A
_geom_hbond_distance_DH
_geom_hbond_distance_HA
_geom_hbond_distance_DA
_geom_hbond_angle_DHA
_geom_hbond_site_symmetry_A
N4 H4 O16 0.90(2) 2.10(2) 2.9874(17) 170.4(17) 3_556

loop_
_geom_torsion_atom_site_label_1
_geom_torsion_atom_site_label_2
_geom_torsion_atom_site_label_3
_geom_torsion_atom_site_label_4
_geom_torsion
_geom_torsion_site_symmetry_1
_geom_torsion_site_symmetry_2
_geom_torsion_site_symmetry_3
_geom_torsion_site_symmetry_4
_geom_torsion_publ_flag
O2 S1 N4 C12 -175.77(11) . . . . ?
O3 S1 N4 C12 -46.25(13) . . . . ?
C5 S1 N4 C12 69.42(13) . . . . ?
O2 S1 C5 C10 -35.37(15) . . . . ?
O3 S1 C5 C10 -167.30(13) . . . . ?
N4 S1 C5 C10 77.60(14) . . . . ?
O2 S1 C5 C6 151.61(13) . . . . ?
O3 S1 C5 C6 19.68(15) . . . . ?
N4 S1 C5 C6 -95.42(14) . . . . ?
C10 C5 C6 C7 -1.1(2) . . . . ?
S1 C5 C6 C7 171.78(13) . . . . ?
C5 C6 C7 C8 -0.2(3) . . . . ?
C6 C7 C8 C9 1.6(3) . . . . ?
C6 C7 C8 C11 -178.17(17) . . . . ?
C7 C8 C9 C10 -1.6(3) . . . . ?
C11 C8 C9 C10 178.12(17) . . . . ?
C8 C9 C10 C5 0.3(3) . . . . ?
C6 C5 C10 C9 1.1(2) . . . . ?
S1 C5 C10 C9 -171.92(13) . . . . ?
S1 N4 C12 C18 -78.37(14) . . . . ?
S1 N4 C12 C13 155.05(10) . . . . ?
N4 C12 C13 C14 67.14(16) . . . . ?
C18 C12 C13 C14 -60.50(16) . . . . ?
N4 C12 C13 C15 -58.14(14) . . . . ?
C18 C12 C13 C15 174.22(11) . . . . ?
C14 C13 C15 O16 -15.43(19) . . . . ?
C12 C13 C15 O16 110.72(15) . . . . ?
C14 C13 C15 C17 165.56(15) . . . . ?
C12 C13 C15 C17 -68.29(17) . . . . ?
N4 C12 C18 C19 -31.63(19) . . . . ?
C13 C12 C18 C19 92.78(16) . . . . ?
N4 C12 C18 C23 147.00(13) . . . . ?
C13 C12 C18 C23 -88.60(16) . . . . ?
C23 C18 C19 C20 -2.0(2) . . . . ?
C12 C18 C19 C20 176.67(13) . . . . ?
C18 C19 C20 C21 1.3(2) . . . . ?
C19 C20 C21 C22 0.4(2) . . . . ?
C19 C20 C21 N24 -178.83(13) . . . . ?
C20 C21 C22 C23 -1.3(2) . . . . ?
N24 C21 C22 C23 177.93(14) . . . . ?
C21 C22 C23 C18 0.5(2) . . . . ?
C19 C18 C23 C22 1.0(2) . . . . ?
C12 C18 C23 C22 -177.64(14) . . . . ?
C22 C21 N24 O25 1.1(2) . . . . ?
C20 C21 N24 O25 -179.65(14) . . . . ?
C22 C21 N24 O26 -178.59(15) . . . . ?
C20 C21 N24 O26 0.6(2) . . . . ?
